data_7209075
loop_
_publ_author_name
'Klien, Henrik'
'Seichter, Wilhelm'
'Weber, Edwin'

_publ_section_title
;
 Crystalline inclusion compounds of new elongated bisfluorenol hosts with
 protic guest molecules
;
_journal_issue 3
_journal_name_full CrystEngComm
_journal_page_first 586
_journal_paper_doi 10.1039/c2ce26518d
_journal_volume 15
_journal_year 2013
_chemical_formula_moiety 'C44 H30 O2, 2(C4 H11 N)'
_chemical_formula_sum 'C52 H52 N2 O2'
_chemical_formula_weight 736.96
_chemical_name_systematic
;
?
;
_space_group_IT_number 14
_symmetry_cell_setting monoclinic
_symmetry_space_group_name_Hall '-P 2ybc'
_symmetry_space_group_name_H-M 'P 1 21/c 1'
_atom_sites_solution_hydrogens geom
_atom_sites_solution_primary direct
_atom_sites_solution_secondary difmap
_audit_creation_method SHELXL-97
_cell_angle_alpha 90.00
_cell_angle_beta 105.109(2)
_cell_angle_gamma 90.00
_cell_formula_units_Z 2
_cell_length_a 14.2198(6)
_cell_length_b 16.0642(8)
_cell_length_c 9.3447(4)
_cell_measurement_reflns_used 2535
_cell_measurement_temperature 100(2)
_cell_measurement_theta_max 28.32
_cell_measurement_theta_min 2.94
_cell_volume 2060.82(16)
_computing_cell_refinement 'SAINT-NT (Sheldrick, 2008)'
_computing_data_collection 'Kappa APEX 2 (Bruker-AXS)'
_computing_data_reduction SAINT
_computing_molecular_graphics 'ORTEP-3 (Farrugia)'
_computing_publication_material SHELXTL
_computing_structure_refinement 'SHELXL-97 (Sheldrick, 2008)'
_computing_structure_solution 'SHELXS-97 (Sheldrick, 2008)'
_diffrn_ambient_temperature 100(2)
_diffrn_measured_fraction_theta_full 0.996
_diffrn_measured_fraction_theta_max 0.996
_diffrn_measurement_device_type 'CCD area detector'
_diffrn_measurement_method 'phi and omega scans'
_diffrn_radiation_monochromator graphite
_diffrn_radiation_source 'fine-focus sealed tube'
_diffrn_radiation_type MoK\a
_diffrn_radiation_wavelength 0.71073
_diffrn_reflns_av_R_equivalents 0.0373
_diffrn_reflns_av_sigmaI/netI 0.0389
_diffrn_reflns_limit_h_max 17
_diffrn_reflns_limit_h_min -18
_diffrn_reflns_limit_k_max 20
_diffrn_reflns_limit_k_min -18
_diffrn_reflns_limit_l_max 11
_diffrn_reflns_limit_l_min -12
_diffrn_reflns_number 18673
_diffrn_reflns_theta_full 27.45
_diffrn_reflns_theta_max 27.45
_diffrn_reflns_theta_min 1.95
_exptl_absorpt_coefficient_mu 0.071
_exptl_absorpt_correction_type none
_exptl_crystal_colour colourless
_exptl_crystal_density_diffrn 1.188
_exptl_crystal_density_method 'not measured'
_exptl_crystal_description irregular
_exptl_crystal_F_000 788
_exptl_crystal_size_max 0.18
_exptl_crystal_size_mid 0.17
_exptl_crystal_size_min 0.12
_refine_diff_density_max 0.321
_refine_diff_density_min -0.195
_refine_diff_density_rms 0.043
_refine_ls_extinction_method none
_refine_ls_goodness_of_fit_ref 1.015
_refine_ls_hydrogen_treatment mixed
_refine_ls_matrix_type full
_refine_ls_number_parameters 260
_refine_ls_number_reflns 4692
_refine_ls_number_restraints 1
_refine_ls_restrained_S_all 1.015
_refine_ls_R_factor_all 0.0643
_refine_ls_R_factor_gt 0.0436
_refine_ls_shift/su_max 0.000
_refine_ls_shift/su_mean 0.000
_refine_ls_structure_factor_coef Fsqd
_refine_ls_weighting_details 'calc w=1/[\s^2^(Fo^2^)+(0.0638P)^2^+0.4176P] where P=(Fo^2^+2Fc^2^)/3'
_refine_ls_weighting_scheme calc
_refine_ls_wR_factor_gt 0.1059
_refine_ls_wR_factor_ref 0.1178
_reflns_number_gt 3569
_reflns_number_total 4692
_reflns_threshold_expression >2sigma(I)
_cod_data_source_file c2ce26518d.txt
_cod_data_source_block klien19new
_cod_original_sg_symbol_H-M 'P 21/c'
_cod_database_code 7209075

loop_
_symmetry_equiv_pos_as_xyz
'x, y, z'
'-x, y+1/2, -z+1/2'
'-x, -y, -z'
'x, -y-1/2, z-1/2'

loop_
_atom_site_label
_atom_site_type_symbol
_atom_site_fract_x
_atom_site_fract_y
_atom_site_fract_z
_atom_site_U_iso_or_equiv
_atom_site_adp_type
_atom_site_occupancy
_atom_site_symmetry_multiplicity
_atom_site_calc_flag
_atom_site_refinement_flags
O1 O 0.36926(7) 0.54142(6) 0.35257(10) 0.0179(2) Uani 1 1 d .
H1 H 0.3948 0.4941 0.3700 0.027 Uiso 1 1 calc R
C1 C 0.21193(9) 0.48658(8) 0.36725(14) 0.0148(3) Uani 1 1 d .
C2 C 0.19210(10) 0.51361(9) 0.49657(15) 0.0185(3) Uani 1 1 d .
H2 H 0.2163 0.5655 0.5396 0.022 Uiso 1 1 calc R
C3 C 0.13580(11) 0.46298(9) 0.56231(16) 0.0226(3) Uani 1 1 d .
H3 H 0.1216 0.4802 0.6517 0.027 Uiso 1 1 calc R
C4 C 0.10028(10) 0.38770(9) 0.49855(15) 0.0226(3) Uani 1 1 d .
H4 H 0.0615 0.3541 0.5445 0.027 Uiso 1 1 calc R
C5 C 0.12040(10) 0.36026(9) 0.36827(15) 0.0190(3) Uani 1 1 d .
H5 H 0.0955 0.3087 0.3247 0.023 Uiso 1 1 calc R
C6 C 0.17787(9) 0.41030(8) 0.30355(14) 0.0149(3) Uani 1 1 d .
C7 C 0.20896(9) 0.40064(8) 0.16561(14) 0.0149(3) Uani 1 1 d .
C8 C 0.19607(10) 0.33619(9) 0.06364(15) 0.0189(3) Uani 1 1 d .
H8 H 0.1622 0.2870 0.0769 0.023 Uiso 1 1 calc R
C9 C 0.23388(10) 0.34521(9) -0.05856(15) 0.0223(3) Uani 1 1 d .
H9 H 0.2254 0.3017 -0.1295 0.027 Uiso 1 1 calc R
C10 C 0.28377(10) 0.41673(9) -0.07875(15) 0.0226(3) Uani 1 1 d .
H10 H 0.3090 0.4217 -0.1631 0.027 Uiso 1 1 calc R
C11 C 0.29701(10) 0.48119(9) 0.02402(15) 0.0188(3) Uani 1 1 d .
H11 H 0.3313 0.5301 0.0110 0.023 Uiso 1 1 calc R
C12 C 0.25933(9) 0.47269(8) 0.14525(14) 0.0148(3) Uani 1 1 d .
C13 C 0.26915(9) 0.53262(8) 0.27425(14) 0.0149(3) Uani 1 1 d .
C14 C 0.22695(10) 0.61947(8) 0.23246(14) 0.0165(3) Uani 1 1 d .
C15 C 0.28069(11) 0.68919(9) 0.29402(17) 0.0240(3) Uani 1 1 d .
H15 H 0.3447 0.6820 0.3559 0.029 Uiso 1 1 calc R
C16 C 0.24287(12) 0.76884(9) 0.26695(19) 0.0292(4) Uani 1 1 d .
H16 H 0.2806 0.8154 0.3112 0.035 Uiso 1 1 calc R
C17 C 0.15057(11) 0.78065(9) 0.17590(18) 0.0277(3) Uani 1 1 d .
H17 H 0.1243 0.8351 0.1569 0.033 Uiso 1 1 calc R
C18 C 0.09670(11) 0.71215(9) 0.11258(16) 0.0226(3) Uani 1 1 d .
H18 H 0.0334 0.7204 0.0488 0.027 Uiso 1 1 calc R
C19 C 0.13255(10) 0.63159(8) 0.13971(14) 0.0165(3) Uani 1 1 d .
C20 C 0.06593(9) 0.56234(8) 0.06873(14) 0.0153(3) Uani 1 1 d .
C21 C 0.05941(10) 0.53764(8) -0.07678(15) 0.0170(3) Uani 1 1 d .
H21 H 0.0997 0.5635 -0.1304 0.020 Uiso 1 1 calc R
C22 C 0.00478(10) 0.52390(8) 0.14364(14) 0.0167(3) Uani 1 1 d .
H22 H 0.0074 0.5403 0.2422 0.020 Uiso 1 1 calc R
N1A N 0.53380(8) 0.61053(7) 0.59937(12) 0.0179(3) Uani 1 1 d D
H1A H 0.4775(8) 0.5949(10) 0.5330(15) 0.027(4) Uiso 1 1 d D
C1A C 0.59851(12) 0.64816(10) 0.38793(16) 0.0268(3) Uani 1 1 d .
H1A1 H 0.6406 0.5989 0.4054 0.040 Uiso 1 1 calc R
H1A2 H 0.6306 0.6930 0.3473 0.040 Uiso 1 1 calc R
H1A3 H 0.5364 0.6344 0.3173 0.040 Uiso 1 1 calc R
C2A C 0.57995(11) 0.67633(9) 0.53287(16) 0.0208(3) Uani 1 1 d .
H2A1 H 0.6425 0.6922 0.6028 0.025 Uiso 1 1 calc R
H2A2 H 0.5373 0.7260 0.5149 0.025 Uiso 1 1 calc R
C3A C 0.51109(11) 0.63914(9) 0.73605(16) 0.0210(3) Uani 1 1 d .
H3A1 H 0.4709 0.6902 0.7149 0.025 Uiso 1 1 calc R
H3A2 H 0.5724 0.6531 0.8108 0.025 Uiso 1 1 calc R
C4A C 0.45680(11) 0.57314(10) 0.79823(18) 0.0290(4) Uani 1 1 d .
H4A1 H 0.3937 0.5624 0.7277 0.043 Uiso 1 1 calc R
H4A2 H 0.4464 0.5925 0.8923 0.043 Uiso 1 1 calc R
H4A3 H 0.4952 0.5217 0.8150 0.043 Uiso 1 1 calc R

loop_
_atom_site_aniso_label
_atom_site_aniso_U_11
_atom_site_aniso_U_22
_atom_site_aniso_U_33
_atom_site_aniso_U_23
_atom_site_aniso_U_13
_atom_site_aniso_U_12
O1 0.0109(5) 0.0172(5) 0.0230(5) -0.0013(4) -0.0002(4) -0.0003(4)
C1 0.0109(6) 0.0172(7) 0.0150(6) 0.0017(5) 0.0008(5) 0.0022(5)
C2 0.0156(7) 0.0210(7) 0.0179(6) -0.0030(5) 0.0025(5) 0.0017(6)
C3 0.0200(8) 0.0319(8) 0.0170(7) 0.0003(6) 0.0067(6) 0.0041(6)
C4 0.0196(7) 0.0270(8) 0.0226(7) 0.0064(6) 0.0080(6) -0.0002(6)
C5 0.0161(7) 0.0172(7) 0.0224(7) 0.0025(5) 0.0030(6) -0.0006(5)
C6 0.0113(6) 0.0171(7) 0.0145(6) 0.0014(5) 0.0004(5) 0.0028(5)
C7 0.0108(6) 0.0171(7) 0.0151(6) 0.0003(5) 0.0001(5) 0.0033(5)
C8 0.0151(7) 0.0184(7) 0.0211(7) -0.0019(5) 0.0008(5) 0.0014(5)
C9 0.0201(8) 0.0265(8) 0.0182(7) -0.0073(6) 0.0011(6) 0.0037(6)
C10 0.0182(7) 0.0341(9) 0.0156(7) -0.0009(6) 0.0046(5) 0.0046(6)
C11 0.0142(7) 0.0232(7) 0.0188(7) 0.0025(5) 0.0038(5) 0.0014(6)
C12 0.0107(6) 0.0166(7) 0.0151(6) 0.0009(5) 0.0000(5) 0.0026(5)
C13 0.0105(6) 0.0181(7) 0.0151(6) -0.0015(5) 0.0012(5) -0.0015(5)
C14 0.0151(7) 0.0168(7) 0.0182(6) 0.0003(5) 0.0053(5) -0.0006(5)
C15 0.0167(7) 0.0213(8) 0.0312(8) -0.0016(6) 0.0011(6) -0.0023(6)
C16 0.0242(8) 0.0171(8) 0.0433(9) -0.0042(6) 0.0033(7) -0.0057(6)
C17 0.0249(8) 0.0159(7) 0.0412(9) 0.0023(6) 0.0065(7) 0.0006(6)
C18 0.0171(7) 0.0208(7) 0.0285(7) 0.0037(6) 0.0031(6) 0.0012(6)
C19 0.0149(7) 0.0180(7) 0.0176(6) 0.0000(5) 0.0060(5) -0.0012(5)
C20 0.0103(6) 0.0159(7) 0.0178(6) 0.0022(5) 0.0000(5) 0.0028(5)
C21 0.0122(7) 0.0206(7) 0.0178(6) 0.0049(5) 0.0034(5) 0.0010(5)
C22 0.0139(7) 0.0202(7) 0.0152(6) 0.0008(5) 0.0024(5) 0.0029(5)
N1A 0.0144(6) 0.0192(6) 0.0183(6) -0.0020(5) 0.0010(5) -0.0008(5)
C1A 0.0287(8) 0.0276(8) 0.0246(7) 0.0035(6) 0.0075(6) 0.0046(7)
C2A 0.0210(8) 0.0183(7) 0.0229(7) 0.0007(5) 0.0054(6) 0.0005(6)
C3A 0.0188(7) 0.0220(7) 0.0223(7) -0.0021(5) 0.0058(6) 0.0012(6)
C4A 0.0220(8) 0.0339(9) 0.0330(8) 0.0019(7) 0.0107(7) -0.0010(7)

loop_
_atom_type_symbol
_atom_type_description
_atom_type_scat_dispersion_real
_atom_type_scat_dispersion_imag
_atom_type_scat_source
C C 0.0033 0.0016 'International Tables Vol C Tables 4.2.6.8 and 6.1.1.4'
H H 0.0000 0.0000 'International Tables Vol C Tables 4.2.6.8 and 6.1.1.4'
N N 0.0061 0.0033 'International Tables Vol C Tables 4.2.6.8 and 6.1.1.4'
O O 0.0106 0.0060 'International Tables Vol C Tables 4.2.6.8 and 6.1.1.4'

loop_
_geom_angle_atom_site_label_1
_geom_angle_atom_site_label_2
_geom_angle_atom_site_label_3
_geom_angle
_geom_angle_site_symmetry_1
C13 O1 H1 109.5 .
C2 C1 C6 121.53(12) .
C2 C1 C13 127.33(12) .
C6 C1 C13 111.12(11) .
C1 C2 C3 118.36(13) .
C1 C2 H2 120.8 .
C3 C2 H2 120.8 .
C4 C3 C2 120.53(13) .
C4 C3 H3 119.7 .
C2 C3 H3 119.7 .
C3 C4 C5 121.18(13) .
C3 C4 H4 119.4 .
C5 C4 H4 119.4 .
C6 C5 C4 118.33(13) .
C6 C5 H5 120.8 .
C4 C5 H5 120.8 .
C5 C6 C1 120.04(12) .
C5 C6 C7 131.47(12) .
C1 C6 C7 108.40(11) .
C8 C7 C12 120.30(12) .
C8 C7 C6 131.51(12) .
C12 C7 C6 108.19(11) .
C7 C8 C9 118.45(13) .
C7 C8 H8 120.8 .
C9 C8 H8 120.8 .
C10 C9 C8 121.22(13) .
C10 C9 H9 119.4 .
C8 C9 H9 119.4 .
C9 C10 C11 120.26(13) .
C9 C10 H10 119.9 .
C11 C10 H10 119.9 .
C12 C11 C10 118.76(13) .
C12 C11 H11 120.6 .
C10 C11 H11 120.6 .
C11 C12 C7 121.01(12) .
C11 C12 C13 127.80(12) .
C7 C12 C13 111.11(11) .
O1 C13 C12 110.02(10) .
O1 C13 C1 111.35(10) .
C12 C13 C1 101.08(10) .
O1 C13 C14 108.24(10) .
C12 C13 C14 115.25(11) .
C1 C13 C14 110.82(10) .
C15 C14 C19 118.37(13) .
C15 C14 C13 119.46(12) .
C19 C14 C13 122.07(12) .
C16 C15 C14 121.48(14) .
C16 C15 H15 119.3 .
C14 C15 H15 119.3 .
C17 C16 C15 120.11(14) .
C17 C16 H16 119.9 .
C15 C16 H16 119.9 .
C16 C17 C18 119.13(14) .
C16 C17 H17 120.4 .
C18 C17 H17 120.4 .
C17 C18 C19 121.81(14) .
C17 C18 H18 119.1 .
C19 C18 H18 119.1 .
C18 C19 C14 119.10(12) .
C18 C19 C20 116.79(12) .
C14 C19 C20 124.10(12) .
C22 C20 C21 118.12(12) .
C22 C20 C19 120.76(12) .
C21 C20 C19 121.04(12) .
C22 C21 C20 120.85(12) 3_565
C22 C21 H21 119.6 3_565
C20 C21 H21 119.6 .
C21 C22 C20 121.03(12) 3_565
C21 C22 H22 119.5 3_565
C20 C22 H22 119.5 .
C2A N1A C3A 111.53(11) .
C2A N1A H1A 108.8(10) .
C3A N1A H1A 109.0(10) .
C2A C1A H1A1 109.5 .
C2A C1A H1A2 109.5 .
H1A1 C1A H1A2 109.5 .
C2A C1A H1A3 109.5 .
H1A1 C1A H1A3 109.5 .
H1A2 C1A H1A3 109.5 .
N1A C2A C1A 111.43(12) .
N1A C2A H2A1 109.3 .
C1A C2A H2A1 109.3 .
N1A C2A H2A2 109.3 .
C1A C2A H2A2 109.3 .
H2A1 C2A H2A2 108.0 .
N1A C3A C4A 111.34(12) .
N1A C3A H3A1 109.4 .
C4A C3A H3A1 109.4 .
N1A C3A H3A2 109.4 .
C4A C3A H3A2 109.4 .
H3A1 C3A H3A2 108.0 .
C3A C4A H4A1 109.5 .
C3A C4A H4A2 109.5 .
H4A1 C4A H4A2 109.5 .
C3A C4A H4A3 109.5 .
H4A1 C4A H4A3 109.5 .
H4A2 C4A H4A3 109.5 .

loop_
_geom_bond_atom_site_label_1
_geom_bond_atom_site_label_2
_geom_bond_distance
_geom_bond_site_symmetry_2
O1 C13 1.4280(16) .
O1 H1 0.8400 .
C1 C2 1.3807(18) .
C1 C6 1.3929(18) .
C1 C13 1.5273(18) .
C2 C3 1.391(2) .
C2 H2 0.9500 .
C3 C4 1.384(2) .
C3 H3 0.9500 .
C4 C5 1.3928(19) .
C4 H4 0.9500 .
C5 C6 1.3920(18) .
C5 H5 0.9500 .
C6 C7 1.4758(18) .
C7 C8 1.3866(18) .
C7 C12 1.3999(18) .
C8 C9 1.391(2) .
C8 H8 0.9500 .
C9 C10 1.389(2) .
C9 H9 0.9500 .
C10 C11 1.391(2) .
C10 H10 0.9500 .
C11 C12 1.3804(18) .
C11 H11 0.9500 .
C12 C13 1.5204(18) .
C13 C14 1.5286(19) .
C14 C15 1.393(2) .
C14 C19 1.4087(19) .
C15 C16 1.385(2) .
C15 H15 0.9500 .
C16 C17 1.379(2) .
C16 H16 0.9500 .
C17 C18 1.382(2) .
C17 H17 0.9500 .
C18 C19 1.3899(19) .
C18 H18 0.9500 .
C19 C20 1.4991(18) .
C20 C22 1.3945(18) .
C20 C21 1.3962(18) .
C21 C22 1.3796(19) 3_565
C21 H21 0.9500 .
C22 C21 1.3796(19) 3_565
C22 H22 0.9500 .
N1A C2A 1.4652(18) .
N1A C3A 1.4703(17) .
N1A H1A 0.911(9) .
C1A C2A 1.515(2) .
C1A H1A1 0.9800 .
C1A H1A2 0.9800 .
C1A H1A3 0.9800 .
C2A H2A1 0.9900 .
C2A H2A2 0.9900 .
C3A C4A 1.514(2) .
C3A H3A1 0.9900 .
C3A H3A2 0.9900 .
C4A H4A1 0.9800 .
C4A H4A2 0.9800 .
C4A H4A3 0.9800 .

loop_
_geom_torsion_atom_site_label_1
_geom_torsion_atom_site_label_2
_geom_torsion_atom_site_label_3
_geom_torsion_atom_site_label_4
_geom_torsion
_geom_torsion_site_symmetry_4
C6 C1 C2 C3 -0.7(2) .
C13 C1 C2 C3 178.06(13) .
C1 C2 C3 C4 -0.4(2) .
C2 C3 C4 C5 0.6(2) .
C3 C4 C5 C6 0.4(2) .
C4 C5 C6 C1 -1.41(19) .
C4 C5 C6 C7 -177.57(13) .
C2 C1 C6 C5 1.6(2) .
C13 C1 C6 C5 -177.32(11) .
C2 C1 C6 C7 178.57(12) .
C13 C1 C6 C7 -0.35(14) .
C5 C6 C7 C8 -5.1(2) .
C1 C6 C7 C8 178.40(14) .
C5 C6 C7 C12 174.81(13) .
C1 C6 C7 C12 -1.69(14) .
C12 C7 C8 C9 -0.27(19) .
C6 C7 C8 C9 179.63(13) .
C7 C8 C9 C10 0.2(2) .
C8 C9 C10 C11 0.1(2) .
C9 C10 C11 C12 -0.3(2) .
C10 C11 C12 C7 0.2(2) .
C10 C11 C12 C13 176.74(13) .
C8 C7 C12 C11 0.04(19) .
C6 C7 C12 C11 -179.88(12) .
C8 C7 C12 C13 -177.00(12) .
C6 C7 C12 C13 3.08(14) .
C11 C12 C13 O1 -62.11(17) .
C7 C12 C13 O1 114.68(12) .
C11 C12 C13 C1 -179.89(13) .
C7 C12 C13 C1 -3.10(14) .
C11 C12 C13 C14 60.59(18) .
C7 C12 C13 C14 -122.63(12) .
C2 C1 C13 O1 66.38(17) .
C6 C1 C13 O1 -114.78(12) .
C2 C1 C13 C12 -176.81(13) .
C6 C1 C13 C12 2.03(14) .
C2 C1 C13 C14 -54.17(17) .
C6 C1 C13 C14 124.67(12) .
O1 C13 C14 C15 -11.06(16) .
C12 C13 C14 C15 -134.70(13) .
C1 C13 C14 C15 111.31(14) .
O1 C13 C14 C19 172.66(11) .
C12 C13 C14 C19 49.03(16) .
C1 C13 C14 C19 -64.96(15) .
C19 C14 C15 C16 0.6(2) .
C13 C14 C15 C16 -175.77(13) .
C14 C15 C16 C17 -0.8(2) .
C15 C16 C17 C18 0.1(2) .
C16 C17 C18 C19 0.9(2) .
C17 C18 C19 C14 -1.0(2) .
C17 C18 C19 C20 177.98(13) .
C15 C14 C19 C18 0.24(19) .
C13 C14 C19 C18 176.55(12) .
C15 C14 C19 C20 -178.65(12) .
C13 C14 C19 C20 -2.34(19) .
C18 C19 C20 C22 -91.97(15) .
C14 C19 C20 C22 86.95(16) .
C18 C19 C20 C21 84.48(16) .
C14 C19 C20 C21 -96.60(16) .
C22 C20 C21 C22 -0.9(2) 3_565
C19 C20 C21 C22 -177.45(12) 3_565
C21 C20 C22 C21 0.9(2) 3_565
C19 C20 C22 C21 177.46(12) 3_565
C3A N1A C2A C1A -177.05(12) .
C2A N1A C3A C4A 175.82(12) .
